data_4020921
loop_
_publ_author_name
'Shuang Chen'
'Brian O. Patrick'
'John R. Scheffer'

_publ_section_title
;
 Enantioselective Photochemical Synthesis of a Simple Alkene
 via the Solid State Ionic Chiral Auxiliary Approach
;
_journal_name_full 'Journal of Organic Chemistry'
_journal_page_first 2711
_journal_page_last 2718
_journal_paper_doi 10.1021/jo0358271
_journal_volume 69
_journal_year 2004
_chemical_formula_sum 'C26 H33 N O3'
_chemical_formula_weight 407.53
_space_group_IT_number 4
_symmetry_cell_setting monoclinic
_symmetry_space_group_name_Hall 'P 2yb'
_symmetry_space_group_name_H-M 'P 1 21 1'
_cell_angle_alpha 90.00
_cell_angle_beta 95.137(7)
_cell_angle_gamma 90.00
_cell_formula_units_Z 2
_cell_length_a 13.8002(17)
_cell_length_b 6.3523(7)
_cell_length_c 13.4469(18)
_cell_measurement_temperature 295(2)
_cell_volume 1174.1(2)
_diffrn_ambient_temperature 295(2)
_exptl_crystal_density_diffrn 1.153
_cod_original_sg_symbol_H-M 'P 21'
_cod_database_code 4020921

loop_
_symmetry_equiv_pos_as_xyz
'x, y, z'
'-x, y+1/2, -z'

loop_
_atom_site_label
_atom_site_type_symbol
_atom_site_fract_x
_atom_site_fract_y
_atom_site_fract_z
_atom_site_U_iso_or_equiv
_atom_site_adp_type
_atom_site_occupancy
_atom_site_calc_flag
_atom_site_refinement_flags
_atom_site_disorder_assembly
_atom_site_disorder_group
O1 O 0.03515(15) -0.3307(4) 0.84410(18) 0.0714(7) Uani 1 d . A 1
O2 O -0.34889(16) 0.3205(3) 0.59766(15) 0.0637(6) Uani 1 d . A 1
O3 O -0.38029(13) 0.0010(3) 0.54579(17) 0.0647(7) Uani 1 d . A 1
N1 N -0.42252(16) 0.6117(4) 0.46719(15) 0.0402(5) Uani 1 d . B 1
C1 C 0.3117(2) 0.1239(5) 1.0202(2) 0.0525(7) Uani 1 d . A 1
H1 H 0.3124 0.2391 0.9718 0.063 Uiso 1 calc R A 1
C2 C 0.3834(2) 0.1804(5) 1.1091(2) 0.0617(8) Uani 1 d . A 1
H2A H 0.4425 0.2352 1.0847 0.074 Uiso 1 calc R A 1
H2B H 0.3555 0.2909 1.1473 0.074 Uiso 1 calc R A 1
C3 C 0.4089(2) -0.0037(5) 1.1767(2) 0.0624(9) Uani 1 d . A 1
H3A H 0.3524 -0.0430 1.2106 0.075 Uiso 1 calc R A 1
H3B H 0.4602 0.0370 1.2269 0.075 Uiso 1 calc R A 1
C4 C 0.4418(2) -0.1900(5) 1.1194(2) 0.0699(10) Uani 1 d . A 1
H4A H 0.4566 -0.3066 1.1648 0.084 Uiso 1 calc R A 1
H4B H 0.5006 -0.1539 1.0887 0.084 Uiso 1 calc R A 1
C5 C 0.3628(2) -0.2556(5) 1.0390(2) 0.0608(8) Uani 1 d . A 1
H5A H 0.3855 -0.3751 1.0026 0.073 Uiso 1 calc R A 1
H5B H 0.3055 -0.2993 1.0703 0.073 Uiso 1 calc R A 1
C6 C 0.33591(18) -0.0786(5) 0.96666(19) 0.0506(7) Uani 1 d . A 1
H6 H 0.3891 -0.0532 0.9245 0.061 Uiso 1 calc R A 1
C7 C 0.24127(18) -0.1244(6) 0.9012(2) 0.0560(8) Uani 1 d . A 1
H7A H 0.2365 -0.0374 0.8417 0.067 Uiso 1 calc R A 1
H7B H 0.2379 -0.2713 0.8814 0.067 Uiso 1 calc R A 1
C8 C 0.16093(17) -0.0709(6) 0.96732(19) 0.0515(7) Uani 1 d . A 1
H8 H 0.1446 -0.1980 1.0036 0.062 Uiso 1 calc R A 1
C9 C 0.20647(19) 0.0920(6) 1.0435(2) 0.0649(9) Uani 1 d . A 1
H9A H 0.1711 0.2239 1.0372 0.078 Uiso 1 calc R A 1
H9B H 0.2043 0.0400 1.1111 0.078 Uiso 1 calc R A 1
C10 C 0.06820(18) 0.0131(5) 0.9098(2) 0.0544(8) Uani 1 d . A 1
H10A H 0.0252 0.0654 0.9574 0.065 Uiso 1 calc R A 1
H10B H 0.0854 0.1313 0.8692 0.065 Uiso 1 calc R A 1
C11 C 0.01331(18) -0.1454(5) 0.8430(2) 0.0474(7) Uani 1 d . A 1
C12 C -0.07282(16) -0.0681(4) 0.77642(18) 0.0380(6) Uani 1 d . A 1
C13 C -0.12317(18) -0.2097(4) 0.7132(2) 0.0502(7) Uani 1 d . A 1
H13 H -0.1014 -0.3480 0.7104 0.060 Uiso 1 calc R A 1
C14 C -0.20533(19) -0.1488(4) 0.6542(2) 0.0490(7) Uani 1 d . A 1
H14 H -0.2390 -0.2466 0.6129 0.059 Uiso 1 calc R A 1
C15 C -0.23789(16) 0.0572(4) 0.65619(17) 0.0337(5) Uani 1 d . A 1
C16 C -0.18588(18) 0.1994(4) 0.71737(19) 0.0435(6) Uani 1 d . A 1
H16 H -0.2061 0.3390 0.7182 0.052 Uiso 1 calc R A 1
C17 C -0.10435(17) 0.1379(4) 0.7774(2) 0.0461(6) Uani 1 d . A 1
H17 H -0.0706 0.2358 0.8186 0.055 Uiso 1 calc R A 1
C18 C -0.32832(16) 0.1309(4) 0.59494(18) 0.0375(6) Uani 1 d . A 1
C19 C -0.3899(2) 0.5978(5) 0.3649(2) 0.0536(7) Uani 1 d . B 1
H19 H -0.4274 0.7031 0.3245 0.064 Uiso 1 calc R B 1
C20 C -0.4200(2) 0.3845(6) 0.3214(2) 0.0720(10) Uani 1 d . B 1
H20A H -0.4013 0.3744 0.2545 0.108 Uiso 1 calc R B 1
H20B H -0.4892 0.3691 0.3206 0.108 Uiso 1 calc R B 1
H20C H -0.3884 0.2753 0.3617 0.108 Uiso 1 calc R B 1
C21 C -0.2890(7) 0.655(3) 0.3632(14) 0.061(4) Uani 0.50 d PG B 1
C22 C -0.2138(10) 0.539(2) 0.4125(14) 0.083(5) Uani 0.50 d PG B 1
H22 H -0.2276 0.4171 0.4467 0.100 Uiso 0.50 calc PR B 1
C23 C -0.1181(8) 0.6062(17) 0.4106(12) 0.105(5) Uani 0.50 d PG B 1
H23 H -0.0678 0.5288 0.4436 0.126 Uiso 0.50 calc PR B 1
C24 C -0.0976(5) 0.7887(16) 0.3595(10) 0.105(5) Uani 0.50 d PG B 1
H24 H -0.0336 0.8334 0.3582 0.126 Uiso 0.50 calc PR B 1
C25 C -0.1728(6) 0.9042(15) 0.3102(9) 0.101(4) Uani 0.50 d PG B 1
H25 H -0.1591 1.0264 0.2760 0.121 Uiso 0.50 calc PR B 1
C26 C -0.2685(5) 0.837(2) 0.3121(10) 0.075(3) Uani 0.50 d PG B 1
H26 H -0.3188 0.9147 0.2791 0.090 Uiso 0.50 calc PR B 1
H27 H -0.390(2) 0.490(5) 0.514(2) 0.068(9) Uiso 1 d . C 1
H28 H -0.4039(19) 0.741(5) 0.502(2) 0.050(8) Uiso 1 d . D 1
H29 H -0.488(2) 0.590(4) 0.4637(17) 0.050(8) Uiso 1 d . E 1
C21B C -0.2764(6) 0.630(3) 0.3720(13) 0.070(4) Uani 0.50 d PG F 2
C22B C -0.2168(10) 0.466(2) 0.4086(14) 0.092(4) Uani 0.50 d PG F 2
H22B H -0.2440 0.3396 0.4271 0.111 Uiso 0.50 calc PR F 2
C23B C -0.1163(9) 0.4910(18) 0.4175(12) 0.133(7) Uani 0.50 d PG F 2
H23B H -0.0764 0.3813 0.4420 0.159 Uiso 0.50 calc PR F 2
C24B C -0.0755(6) 0.6799(18) 0.3899(11) 0.135(8) Uani 0.50 d PG F 2
H24B H -0.0083 0.6966 0.3959 0.162 Uiso 0.50 calc PR F 2
C25B C -0.1352(6) 0.8438(16) 0.3533(9) 0.118(6) Uani 0.50 d PG F 2
H25B H -0.1079 0.9702 0.3348 0.142 Uiso 0.50 calc PR F 2
C26B C -0.2357(6) 0.819(2) 0.3443(10) 0.101(5) Uani 0.50 d PG F 2
H26B H -0.2756 0.9285 0.3199 0.121 Uiso 0.50 calc PR F 2

loop_
_atom_site_aniso_label
_atom_site_aniso_U_11
_atom_site_aniso_U_22
_atom_site_aniso_U_33
_atom_site_aniso_U_23
_atom_site_aniso_U_13
_atom_site_aniso_U_12
O1 0.0532(12) 0.0532(13) 0.1018(17) 0.0002(13) -0.0263(12) 0.0127(11)
O2 0.0764(14) 0.0429(12) 0.0645(13) -0.0016(10) -0.0348(11) 0.0139(10)
O3 0.0397(10) 0.0489(12) 0.0987(16) -0.0167(12) -0.0311(11) 0.0039(9)
N1 0.0323(11) 0.0398(12) 0.0461(13) -0.0020(11) -0.0098(9) -0.0009(10)
C1 0.0517(16) 0.0531(17) 0.0508(16) 0.0045(14) -0.0055(12) 0.0011(14)
C2 0.0539(17) 0.064(2) 0.0637(18) -0.0063(16) -0.0116(14) -0.0097(15)
C3 0.0534(17) 0.075(2) 0.0544(17) 0.0035(16) -0.0199(14) -0.0095(16)
C4 0.0557(18) 0.068(2) 0.080(2) 0.0015(19) -0.0275(17) 0.0064(16)
C5 0.0482(16) 0.0556(18) 0.0747(19) -0.0070(16) -0.0162(14) 0.0075(14)
C6 0.0360(13) 0.0712(19) 0.0437(14) -0.0036(15) -0.0013(11) 0.0010(14)
C7 0.0410(14) 0.079(2) 0.0464(15) -0.0091(16) -0.0060(12) 0.0073(15)
C8 0.0361(13) 0.074(2) 0.0420(14) -0.0040(15) -0.0074(11) 0.0061(14)
C9 0.0429(15) 0.090(2) 0.0584(17) -0.0216(18) -0.0124(13) 0.0129(16)
C10 0.0369(14) 0.073(2) 0.0497(15) -0.0108(15) -0.0143(12) 0.0072(14)
C11 0.0303(12) 0.0541(18) 0.0562(17) 0.0006(14) -0.0053(11) 0.0022(12)
C12 0.0255(11) 0.0457(14) 0.0419(13) 0.0003(12) -0.0019(9) 0.0011(10)
C13 0.0377(13) 0.0377(15) 0.0720(18) -0.0034(14) -0.0129(13) 0.0022(12)
C14 0.0417(14) 0.0351(15) 0.0662(18) -0.0114(13) -0.0176(13) -0.0003(12)
C15 0.0272(11) 0.0381(13) 0.0351(12) 0.0007(10) -0.0014(9) -0.0026(9)
C16 0.0388(13) 0.0360(14) 0.0535(15) -0.0078(12) -0.0080(11) 0.0049(11)
C17 0.0382(13) 0.0457(15) 0.0515(15) -0.0138(13) -0.0117(11) 0.0021(12)
C18 0.0337(12) 0.0415(15) 0.0362(13) -0.0017(12) -0.0028(10) 0.0025(12)
C19 0.0581(17) 0.0573(18) 0.0426(15) 0.0049(14) -0.0109(13) -0.0055(14)
C20 0.081(2) 0.081(2) 0.0532(18) -0.0217(17) -0.0007(16) -0.0181(19)
C21 0.060(6) 0.071(8) 0.051(7) -0.010(6) -0.003(5) 0.001(6)
C22 0.063(7) 0.108(9) 0.078(10) 0.022(8) 0.006(6) -0.009(6)
C23 0.039(6) 0.164(14) 0.114(10) -0.004(10) 0.021(6) -0.008(8)
C24 0.053(7) 0.132(12) 0.137(10) -0.037(8) 0.057(7) -0.005(7)
C25 0.069(8) 0.100(7) 0.136(10) 0.004(7) 0.026(6) -0.014(6)
C26 0.073(6) 0.066(6) 0.088(8) -0.012(5) 0.017(5) -0.024(5)
C21B 0.066(7) 0.096(11) 0.049(7) -0.014(7) 0.020(6) -0.037(8)
C22B 0.049(6) 0.158(14) 0.070(8) -0.026(9) 0.002(5) -0.003(6)
C23B 0.070(8) 0.209(19) 0.123(12) -0.081(13) 0.024(7) -0.018(11)
C24B 0.052(6) 0.189(17) 0.170(14) -0.105(14) 0.042(8) -0.030(9)
C25B 0.066(9) 0.130(11) 0.170(15) -0.051(10) 0.071(9) -0.039(9)
C26B 0.083(8) 0.103(9) 0.122(12) -0.024(8) 0.031(8) -0.041(7)

loop_
_geom_bond_atom_site_label_1
_geom_bond_atom_site_label_2
_geom_bond_distance
_geom_bond_site_symmetry_2
_geom_bond_publ_flag
O1 C11 1.215(4) . ?
O2 C18 1.239(3) . ?
O3 C18 1.244(3) . ?
N1 C19 1.488(4) . ?
C1 C2 1.525(4) . ?
C1 C6 1.525(4) . ?
C1 C9 1.527(4) . ?
C2 C3 1.503(4) . ?
C3 C4 1.504(4) . ?
C4 C5 1.523(4) . ?
C5 C6 1.511(4) . ?
C6 C7 1.536(3) . ?
C7 C8 1.521(4) . ?
C8 C10 1.531(3) . ?
C8 C9 1.549(4) . ?
C10 C11 1.507(4) . ?
C11 C12 1.505(3) . ?
C12 C17 1.379(4) . ?
C12 C13 1.381(3) . ?
C13 C14 1.380(3) . ?
C14 C15 1.384(4) . ?
C15 C16 1.379(3) . ?
C15 C18 1.507(3) . ?
C16 C17 1.381(3) . ?
C19 C21 1.440(8) . ?
C19 C20 1.519(4) . ?
C21 C22 1.3900 . ?
C21 C26 1.3900 . ?
C22 C23 1.3900 . ?
C23 C24 1.3900 . ?
C24 C25 1.3900 . ?
C25 C26 1.3900 . ?
C21B C22B 1.3900 . ?
C21B C26B 1.3900 . ?
C22B C23B 1.3900 . ?
C23B C24B 1.3900 . ?
C24B C25B 1.3900 . ?
C25B C26B 1.3900 . ?
